data_2001311
loop_
_publ_author_name
'Ward, D. L.'

_publ_section_title
;
 \b-Cytidine, C~9~H~13~N~3~O~5~
;
_journal_issue 10
_journal_name_full 'Acta Crystallographica Section C'
_journal_page_first 1789
_journal_page_last 1792
_journal_paper_doi 10.1107/S0108270193003464
_journal_volume 49
_journal_year 1993
_chemical_formula_sum 'C9 H13 N3 O5'
_chemical_formula_weight 243.22
_chemical_name_common \b-cytidine
_chemical_name_systematic
;
  4-amino-1-\b-D-ribofuranosyl-2(1H)-pyrimidinone
;
_space_group_IT_number 19
_symmetry_cell_setting orthorhombic
_symmetry_space_group_name_Hall 'P 2ac 2ab'
_symmetry_space_group_name_H-M 'P 21 21 21'
_cell_angle_alpha 90
_cell_angle_beta 90
_cell_angle_gamma 90
_cell_formula_units_Z 4
_cell_length_a 13.980(4)
_cell_length_b 14.788(3)
_cell_length_c 5.119(3)
_cell_measurement_reflns_used 25
_cell_measurement_temperature 296.0(10)
_cell_measurement_theta_max 9.15
_cell_measurement_theta_min 7.8
_cell_volume 1058.3(7)
_computing_cell_refinement 'REFINE (Rigaku MSC/AFC)'
_computing_data_collection 'COLLECT (Rigaku MSC/AFC)'
_computing_data_reduction 'PROCESS (Molecular Structure Corporation, 1985)'
_computing_molecular_graphics 'ORTEP (Johnson, 1976)'
_computing_publication_material FINISH
_computing_structure_refinement LS
_computing_structure_solution 'MITHRIL (Gilmore, 1984); DIRDIF (Beurskens, 1984)'
_diffrn_ambient_temperature 296.0(10)
_diffrn_measurement_device 'Rigaku MSC/AFC-6S'
_diffrn_measurement_method \q/2\q
_diffrn_radiation_monochromator 'graphite 002'
_diffrn_radiation_source 'normal focus Mo 2.4kW tube'
_diffrn_radiation_type 'Mo K\a'
_diffrn_radiation_wavelength .71069
_diffrn_reflns_av_sigmaI/netI .0935
_diffrn_reflns_limit_h_max 16
_diffrn_reflns_limit_h_min 0
_diffrn_reflns_limit_k_max 17
_diffrn_reflns_limit_k_min 0
_diffrn_reflns_limit_l_max 6
_diffrn_reflns_limit_l_min 0
_diffrn_reflns_number 1134
_diffrn_reflns_theta_max 25.0
_diffrn_reflns_theta_min 2.5
_diffrn_standards_decay_% -1.11
_diffrn_standards_interval_count 150
_diffrn_standards_number 3
_exptl_absorpt_coefficient_mu .118
_exptl_absorpt_correction_T_max 1.00
_exptl_absorpt_correction_T_min .97
_exptl_absorpt_correction_type empirical
_exptl_crystal_colour colorless
_exptl_crystal_density_diffrn 1.526
_exptl_crystal_description prism
_exptl_crystal_F_000 512
_exptl_crystal_size_max .20
_exptl_crystal_size_mid .20
_exptl_crystal_size_min .20
_refine_diff_density_max .13
_refine_diff_density_min -.15
_refine_ls_extinction_coef 0.11408E-05
_refine_ls_extinction_method Zachariasen
_refine_ls_goodness_of_fit_obs 1.28
_refine_ls_hydrogen_treatment refall
_refine_ls_matrix_type full
_refine_ls_number_constraints 0
_refine_ls_number_parameters 207
_refine_ls_number_reflns 805
_refine_ls_number_restraints 0
_refine_ls_R_factor_all .0615
_refine_ls_R_factor_obs .0287
_refine_ls_shift/esd_max .00
_refine_ls_shift/esd_mean .00
_refine_ls_structure_factor_coef F
_refine_ls_weighting_scheme sigma
_refine_ls_wR_factor_all .0392
_refine_ls_wR_factor_obs .0330
_reflns_number_observed 805
_reflns_number_total 1134
_reflns_observed_criterion '[I > 3\s(I)]'
_cod_data_source_file ab1018.cif
_cod_data_source_block compound[cytidine]
_cod_database_code 2001311

loop_
_symmetry_equiv_pos_as_xyz
x,y,z
1/2-x,-y,1/2+z
1/2+x,1/2-y,-z
-x,1/2+y,1/2-z

loop_
_atom_site_aniso_label
_atom_site_aniso_U_11
_atom_site_aniso_U_22
_atom_site_aniso_U_33
_atom_site_aniso_U_12
_atom_site_aniso_U_13
_atom_site_aniso_U_23
_atom_site_aniso_type_symbol
O1'a .0410(10) .0290(10) .0270(10) -.0060(10) -.0040(10) .0010(10) O
O2 .0310(10) .0280(10) .043(2) .0060(10) .0040(10) .0070(10) O
O2' .0300(10) .0310(10) .052(2) .0050(10) .0110(10) .0090(10) O
O3' .0350(10) .0270(10) .053(2) -.0020(10) -.0110(10) -.0020(10) O
O5' .036(2) .0420(10) .048(2) .0080(10) -.0040(10) -.0100(10) O
N1 .0270(10) .0260(10) .037(2) .0000(10) .0010(10) .005(2) N
N3 .0280(10) .027(2) .040(2) -.0020(10) .005(2) .0030(10) N
N4 .036(2) .048(2) .059(2) .001(2) .015(2) .010(2) N
C1' .033(2) .026(2) .028(2) .002(2) .004(2) -.001(2) C
C2 .029(2) .024(2) .035(2) -.0070(10) -.004(2) .000(2) C
C2' .030(2) .029(2) .025(2) .002(2) .002(2) .005(2) C
C3' .028(2) .024(2) .026(2) .001(2) .002(2) -.004(2) C
C4 .031(2) .032(2) .038(2) -.006(2) .001(2) -.001(2) C
C4' .030(2) .024(2) .028(2) -.001(2) .001(2) .002(2) C
C5 .027(2) .042(2) .057(3) .006(2) .006(2) .008(2) C
C5' .047(2) .033(2) .035(2) .004(2) -.003(2) .002(2) C
C6 .035(2) .030(2) .050(3) .003(2) -.001(2) .006(2) C

loop_
_atom_site_label
_atom_site_fract_x
_atom_site_fract_y
_atom_site_fract_z
_atom_site_U_iso_or_equiv
_atom_site_thermal_displace_type
_atom_site_calc_flag
_atom_site_calc_attached_atom
_atom_site_refinement_flags
_atom_site_disorder_group
_atom_site_type_symbol
O1'a .9864(2) .60110(10) 1.2658(5) .0322 Uani d ? ? ? O
O2 .9539(2) .79150(10) .7096(5) .0338 Uani d ? ? ? O
O2' .7860(2) .6300(2) 1.0305(6) .0375 Uani d ? ? ? O
O3' .8251(2) .4480(2) .9380(6) .0384 Uani d ? ? ? O
O5' 1.0829(2) .4248(2) 1.1388(6) .0422 Uani d ? ? ? O
N1 1.0374(2) .6742(2) .8809(6) .0300 Uani d ? ? ? N
N3 1.1024(2) .7668(2) .5473(6) .0315 Uani d ? ? ? N
N4 1.2468(2) .7338(2) .3689(8) .0473 Uani d ? ? ? N
C1' .9552(2) .6566(2) 1.0589(7) .0289 Uani d ? ? ? C
C2 1.0288(2) .7465(2) .7082(7) .0293 Uani d ? ? ? C
C2' .8746(3) .6055(2) .9188(8) .0280 Uani d ? ? ? C
C3' .9025(3) .5081(2) .9733(7) .0263 Uani d ? ? ? C
C4 1.1800(2) .7130(2) .5405(8) .0335 Uani d ? ? ? C
C4' .9404(3) .5125(2) 1.2503(7) .0276 Uani d ? ? ? C
C5 1.1895(3) .6391(3) .7147(9) .0417 Uani d ? ? ? C
C5' 1.0098(3) .4392(3) 1.3268(8) .0384 Uani d ? ? ? C
C6 1.1181(3) .6225(2) .8806(9) .0382 Uani d ? ? ? C
H1' .934(2) .716(2) 1.133(7) .027(8) Uiso d ? ? ? H
H2'o .759(3) .587(2) 1.106(8) .040(10) Uiso d ? ? ? H
H2' .877(2) .618(2) .743(7) .025(9) Uiso d ? ? ? H
H3'o .850(3) .392(3) .960(10) .090(10) Uiso d ? ? ? H
H3' .955(2) .495(2) .858(7) .028(9) Uiso d ? ? ? H
H4a 1.296(3) .703(3) .350(10) .080(10) Uiso d ? ? ? H
H4b 1.244(3) .785(3) .240(9) .080(10) Uiso d ? ? ? H
H4' .887(2) .512(2) 1.363(7) .023(9) Uiso d ? ? ? H
H5 1.247(2) .604(2) .706(7) .031(9) Uiso d ? ? ? H
H5'o 1.061(3) .380(3) 1.011(8) .070(10) Uiso d ? ? ? H
H5'a .972(2) .377(2) 1.358(8) .033(9) Uiso d ? ? ? H
H5'b 1.048(3) .458(3) 1.492(8) .060(10) Uiso d ? ? ? H
H6 1.117(2) .571(2) .988(7) .040(10) Uiso d ? ? ? H

loop_
_atom_type_symbol
_atom_type_description
_atom_type_scat_dispersion_real
_atom_type_scat_dispersion_imag
_atom_type_scat_source
O oxygen .008 .006 International_tables_Vol_IV_Table_2.3.1
N nitrogen .004 .003 International_tables_Vol_IV_Table_2.3.1
C carbon .002 .002 International_tables_Vol_IV_Table_2.3.1
H hydrogen .000 .000 International_tables_Vol_IV_Table_2.3.1

loop_
_geom_angle_atom_site_label_1
_geom_angle_atom_site_label_2
_geom_angle_atom_site_label_3
_geom_angle_site_symmetry_1
_geom_angle_site_symmetry_2
_geom_angle_site_symmetry_3
_geom_angle
_geom_angle_publ_flag
C1' O1'a C4' 1_555 1_555 1_555 110.2(3) yes
C2' O2' H2'o 1_555 1_555 1_555 113(2) no
C3' O3' H3'o 1_555 1_555 1_555 105(3) no
C5' O5' H5'o 1_555 1_555 1_555 109(2) no
C1' N1 C2 1_555 1_555 1_555 117.2(3) yes
C1' N1 C6 1_555 1_555 1_555 122.7(3) yes
C2 N1 C6 1_555 1_555 1_555 120.1(3) yes
C2 N3 C4 1_555 1_555 1_555 119.9(3) yes
C4 N4 H4a 1_555 1_555 1_555 123(3) no
C4 N4 H4b 1_555 1_555 1_555 126(3) no
H4a N4 H4b 1_555 1_555 1_555 111(4) no
O1'a C1' N1 1_555 1_555 1_555 108.8(3) yes
O1'a C1' C2' 1_555 1_555 1_555 107.0(3) yes
O1'a C1' H1' 1_555 1_555 1_555 109(2) no
N1 C1' C2' 1_555 1_555 1_555 111.5(3) yes
N1 C1' H1' 1_555 1_555 1_555 108(2) no
C2' C1' H1' 1_555 1_555 1_555 113(2) no
O2 C2 N1 1_555 1_555 1_555 118.7(3) yes
O2 C2 N3 1_555 1_555 1_555 121.8(3) yes
N1 C2 N3 1_555 1_555 1_555 119.5(3) yes
O2' C2' C1' 1_555 1_555 1_555 109.2(3) yes
O2' C2' C3' 1_555 1_555 1_555 113.2(3) yes
O2' C2' H2' 1_555 1_555 1_555 112(2) no
C1' C2' C3' 1_555 1_555 1_555 101.1(3) yes
C1' C2' H2' 1_555 1_555 1_555 110(2) no
C3' C2' H2' 1_555 1_555 1_555 111(2) no
O3' C3' C2' 1_555 1_555 1_555 112.2(3) yes
O3' C3' C4' 1_555 1_555 1_555 114.5(3) yes
O3' C3' H3' 1_555 1_555 1_555 112(2) no
C2' C3' C4' 1_555 1_555 1_555 102.8(3) yes
C2' C3' H3' 1_555 1_555 1_555 106(2) no
C4' C3' H3' 1_555 1_555 1_555 108(2) no
N3 C4 N4 1_555 1_555 1_555 116.8(3) yes
N3 C4 C5 1_555 1_555 1_555 121.0(3) yes
N4 C4 C5 1_555 1_555 1_555 122.2(4) yes
O1'a C4' C3' 1_555 1_555 1_555 104.1(3) yes
O1'a C4' C5' 1_555 1_555 1_555 110.3(3) yes
O1'a C4' H4' 1_555 1_555 1_555 109(2) no
C3' C4' C5' 1_555 1_555 1_555 115.9(3) yes
C3' C4' H4' 1_555 1_555 1_555 107(2) no
C5' C4' H4' 1_555 1_555 1_555 110(2) no
C4 C5 C6 1_555 1_555 1_555 118.2(4) yes
C4 C5 H5 1_555 1_555 1_555 118(2) no
C6 C5 H5 1_555 1_555 1_555 124(2) no
O5' C5' C4' 1_555 1_555 1_555 113.3(3) yes
O5' C5' H5'a 1_555 1_555 1_555 109(2) no
O5' C5' H5'b 1_555 1_555 1_555 103(2) no
C4' C5' H5'a 1_555 1_555 1_555 110(2) no
C4' C5' H5'b 1_555 1_555 1_555 111(2) no
H5'a C5' H5'b 1_555 1_555 1_555 111(3) no
N1 C6 C5 1_555 1_555 1_555 121.1(4) yes
N1 C6 H6 1_555 1_555 1_555 116(2) no
C5 C6 H6 1_555 1_555 1_555 122(2) no

loop_
_geom_bond_atom_site_label_1
_geom_bond_atom_site_label_2
_geom_bond_site_symmetry_1
_geom_bond_site_symmetry_2
_geom_bond_distance
_geom_bond_publ_flag
O1'a C1' 1_555 1_555 1.410(4) yes
O1'a C4' 1_555 1_555 1.460(4) yes
O2 C2 1_555 1_555 1.241(4) yes
O2' C2' 1_555 1_555 1.412(4) yes
O2' H2'o 1_555 1_555 .84(4) no
O3' C3' 1_555 1_555 1.412(4) yes
O3' H3'o 1_555 1_555 .91(4) no
O5' C5' 1_555 1_555 1.419(5) yes
O5' H5'o 1_555 1_555 .99(4) no
N1 C1' 1_555 1_555 1.490(4) yes
N1 C2 1_555 1_555 1.393(4) yes
N1 C6 1_555 1_555 1.363(4) yes
N3 C2 1_555 1_555 1.351(4) yes
N3 C4 1_555 1_555 1.346(4) yes
N4 C4 1_555 1_555 1.319(5) yes
N4 H4a 1_555 1_555 .84(4) no
N4 H4b 1_555 1_555 1.00(4) no
C1' C2' 1_555 1_555 1.534(5) yes
C1' H1' 1_555 1_555 1.01(3) no
C2' C3' 1_555 1_555 1.518(5) yes
C2' H2' 1_555 1_555 .92(4) no
C3' C4' 1_555 1_555 1.515(5) yes
C3' H3' 1_555 1_555 .96(4) no
C4 C5 1_555 1_555 1.417(5) yes
C4' C5' 1_555 1_555 1.507(5) yes
C4' H4' 1_555 1_555 .95(3) no
C5 C6 1_555 1_555 1.334(5) yes
C5 H5 1_555 1_555 .96(3) no
C5' H5'a 1_555 1_555 1.07(3) no
C5' H5'b 1_555 1_555 1.04(4) no
C6 H6 1_555 1_555 .94(4) no

loop_
_geom_contact_atom_site_label_1
_geom_contact_atom_site_label_2
_geom_contact_distance
_geom_contact_site_symmetry_1
_geom_contact_site_symmetry_2
_geom_contact_publ_flag
O1'a H2' 2.89(4) 1_555 1_556 no
O1'a C2 3.179(4) 1_555 1_556 no
O1'a N3 3.273(4) 1_555 1_556 no
O1'a N1 3.405(4) 1_555 1_556 no
O1'a H3' 3.44(4) 1_555 1_556 no
O1'a C4 3.470(4) 1_555 1_556 no
O2 H5'o 1.74(5) 1_555 4_756 no
O2 H4a 2.22(4) 1_555 3_466 no
O2 O5' 2.707(4) 1_555 4_756 no
O2 H5'a 2.75(4) 1_555 4_757 no
O2 H5'b 2.89(4) 1_555 4_757 no
O2 N4 2.947(4) 1_555 3_466 no
O2 H4b 3.16(4) 1_555 3_466 no
O2 H1' 3.17(3) 1_555 1_554 no
O2 H3'o 3.23(5) 1_555 4_756 no
O2 C5' 3.265(5) 1_555 4_757 no
O2 H3' 3.28(3) 1_555 4_756 no
O2 H5'a 3.34(4) 1_555 4_756 no
O2 C5' 3.545(5) 1_555 4_756 no
O2' H4b 1.96(5) 1_555 3_466 no
O2' O3' 2.845(4) 1_555 2_665 no
O2' N4 2.922(5) 1_555 3_466 no
O2' H3'o 2.93(5) 1_555 2_665 no
O2' H4a 3.14(5) 1_555 3_466 no
O2' H4' 3.31(3) 1_555 2_664 no
O2' H3'o 3.50(5) 1_555 2_664 no
O2' C4 3.523(5) 1_555 3_467 no
O2' O3' 3.598(4) 1_555 2_664 no
O3' H2'o 2.13(4) 1_555 2_664 no
O3' N3 2.866(3) 1_555 4_746 no
O3' H4' 3.04(3) 1_555 2_664 no
O3' H4b 3.08(4) 1_555 4_746 no
O3' H4' 3.21(4) 1_555 1_554 no
O3' H2' 3.37(3) 1_555 2_665 no
O3' N4 3.467(4) 1_555 4_746 no
O3' C4 3.478(4) 1_555 4_746 no
O5' H5 2.44(3) 1_555 2_765 no
O5' H4a 2.94(5) 1_555 2_765 no
O5' H1' 3.30(3) 1_555 4_747 no
O5' C5 3.342(5) 1_555 2_765 no
O5' H5'b 3.38(4) 1_555 1_554 no
O5' C2 3.542(4) 1_555 4_746 no
N1 H5'a 3.29(4) 1_555 4_757 no
N3 H3'o 1.96(5) 1_555 4_756 no
N3 H5'a 2.84(4) 1_555 4_756 no
N3 H5'o 2.84(4) 1_555 4_756 no
N3 H1' 3.26(3) 1_555 1_554 no
N3 H3' 3.50(3) 1_555 4_756 no
N3 C5' 3.554(5) 1_555 4_756 no
N3 H2'o 3.56(4) 1_555 3_567 no
N3 C3' 3.571(4) 1_555 4_756 no
N4 H3'o 2.84(5) 1_555 4_756 no
N4 H2' 2.91(3) 1_555 3_566 no
N4 H5'o 3.25(4) 1_555 2_764 no
N4 C2' 3.318(5) 1_555 3_566 no
N4 C6 3.492(6) 1_555 1_554 no
N4 H6 3.59(4) 1_555 1_554 no
C1' H4b 3.44(4) 1_555 3_466 no
C1' H5'a 3.45(3) 1_555 4_757 no
C2 H5'o 2.59(4) 1_555 4_756 no
C2 H3'o 2.87(5) 1_555 4_756 no
C2 H5'a 2.94(4) 1_555 4_757 no
C2 H1' 3.26(3) 1_555 1_554 no
C2 H4a 3.34(4) 1_555 3_466 no
C2 H5'a 3.48(4) 1_555 4_756 no
C2' H4b 2.58(4) 1_555 3_466 no
C2' H4' 3.17(3) 1_555 1_554 no
C2' H4a 3.33(4) 1_555 3_466 no
C3' H4' 3.13(3) 1_555 1_554 no
C3' H2'o 3.25(4) 1_555 2_664 no
C3' H5'b 3.28(4) 1_555 1_554 no
C4 H3'o 2.68(5) 1_555 4_756 no
C4' H2' 3.09(3) 1_555 1_556 no
C4' H3' 3.13(4) 1_555 1_556 no
C5 H5'b 3.52(4) 1_555 1_554 no
C5 H4b 3.53(4) 1_555 1_556 no
C5' H3' 2.94(4) 1_555 1_556 no
C5' H1' 3.40(3) 1_555 4_747 no
C5' H5 3.51(3) 1_555 2_765 no
C6 H5'b 3.29(4) 1_555 1_554 no
C6 H4b 3.50(4) 1_555 1_556 no
H1' H5'a 2.72(4) 1_555 4_757 no
H1' H5'o 3.03(5) 1_555 4_757 no
H1' H4b 3.27(5) 1_555 3_466 no
H1' H4a 3.34(6) 1_555 3_466 no
H1' H4a 3.49(6) 1_555 3_467 no
H1' H2' 3.53(5) 1_555 1_556 no
H2'o H3'o 2.39(6) 1_555 2_665 no
H2'o H4b 2.61(5) 1_555 3_466 no
H2'o H4' 2.79(5) 1_555 2_664 no
H2'o H3' 3.47(5) 1_555 2_665 no
H2'o H5'a 3.51(5) 1_555 2_664 no
H2' H4b 2.35(5) 1_555 3_466 no
H2' H4' 2.50(5) 1_555 1_554 no
H2' H4a 2.92(5) 1_555 3_466 no
H2' H3'o 3.49(5) 1_555 2_664 no
H3'o H4b 2.56(6) 1_555 4_746 no
H3'o H5'a 3.53(6) 1_555 1_554 no
H3'o H4' 3.58(6) 1_555 1_554 no
H3' H5'b 2.35(5) 1_555 1_554 no
H3' H4' 2.72(5) 1_555 1_554 no
H3' H5'a 3.10(5) 1_555 1_554 no
H4a H5'o 2.49(6) 1_555 2_764 no
H4b H5'a 3.35(5) 1_555 4_756 no
H5 H5'o 2.88(5) 1_555 2_764 no
H5 H5'b 3.34(5) 1_555 2_764 no
H5 H6 3.40(5) 1_555 2_764 no
H5'o H5'b 2.90(5) 1_555 1_554 no
H5'o H5'a 3.56(6) 1_555 1_554 no
H5'b H6 3.19(6) 1_555 1_556 no

loop_
_geom_torsion_atom_site_label_1
_geom_torsion_atom_site_label_2
_geom_torsion_atom_site_label_3
_geom_torsion_atom_site_label_4
_geom_torsion_site_symmetry_1
_geom_torsion_site_symmetry_2
_geom_torsion_site_symmetry_3
_geom_torsion_site_symmetry_4
_geom_torsion
_geom_torsion_publ_flag
O1'a C1' N1 C2 1_555 1_555 1_555 1_555 -162.6(3) yes
O1'a C1' N1 C6 1_555 1_555 1_555 1_555 18.1(4) yes
O1'a C1' C2' O2' 1_555 1_555 1_555 1_555 91.3(3) yes
O1'a C1' C2' C3' 1_555 1_555 1_555 1_555 -28.3(3) yes
O1'a C4' C3' O3' 1_555 1_555 1_555 1_555 -156.2(3) yes
O1'a C4' C3' C2' 1_555 1_555 1_555 1_555 -34.3(3) yes
O1'a C4' C5' O5' 1_555 1_555 1_555 1_555 -70.9(4) yes
O2 C2 N1 C1' 1_555 1_555 1_555 1_555 -.5(5) yes
O2 C2 N1 C6 1_555 1_555 1_555 1_555 178.7(3) yes
O2 C2 N3 C4 1_555 1_555 1_555 1_555 -175.9(3) yes
O2' C2' C1' N1 1_555 1_555 1_555 1_555 -149.8(3) yes
O2' C2' C3' O3' 1_555 1_555 1_555 1_555 44.4(4) yes
O2' C2' C3' C4' 1_555 1_555 1_555 1_555 -79.1(4) yes
O3' C3' C2' C1' 1_555 1_555 1_555 1_555 161.1(3) yes
O3' C3' C4' C5' 1_555 1_555 1_555 1_555 82.4(4) yes
O5' C5' C4' C3' 1_555 1_555 1_555 1_555 47.1(4) yes
N1 C1' O1'a C4' 1_555 1_555 1_555 1_555 -113.4(3) yes
N1 C1' C2' C3' 1_555 1_555 1_555 1_555 90.6(3) yes
N1 C2 N3 C4 1_555 1_555 1_555 1_555 5.2(5) yes
N1 C6 C5 C4 1_555 1_555 1_555 1_555 .9(6) yes
N3 C2 N1 C1' 1_555 1_555 1_555 1_555 178.3(3) yes
N3 C2 N1 C6 1_555 1_555 1_555 1_555 -2.4(5) yes
N3 C4 C5 C6 1_555 1_555 1_555 1_555 2.0(6) yes
N4 C4 N3 C2 1_555 1_555 1_555 1_555 176.3(4) yes
N4 C4 C5 C6 1_555 1_555 1_555 1_555 -179.5(4) yes
C1' O1'a C4' C3' 1_555 1_555 1_555 1_555 17.0(4) yes
C1' O1'a C4' C5' 1_555 1_555 1_555 1_555 142.0(3) yes
C1' N1 C6 C5 1_555 1_555 1_555 1_555 178.6(4) yes
C1' C2' C3' C4' 1_555 1_555 1_555 1_555 37.6(3) yes
C2 N1 C1' C2' 1_555 1_555 1_555 1_555 79.5(4) yes
C2 N1 C6 C5 1_555 1_555 1_555 1_555 -.7(6) yes
C2 N3 C4 C5 1_555 1_555 1_555 1_555 -5.1(5) yes
C2' C1' O1'a C4' 1_555 1_555 1_555 1_555 7.3(4) yes
C2' C1' N1 C6 1_555 1_555 1_555 1_555 -99.7(4) yes
C2' C3' C4' C5' 1_555 1_555 1_555 1_555 -155.7(3) yes
